data_7120885
loop_
_publ_author_name
'Su, Xiaolong'
'Huang, Honggui'
'Hong, Wei'
'Cui, Jianchao'
'Yu, Menglin'
'Li, Yi'

_publ_section_title
;
 Alkyl radical triggered in situ SO2-capture cascades
;
_journal_name_full 'Chemical Communications'
_journal_paper_doi 10.1039/C7CC08362A
_journal_year 2017
_chemical_formula_sum 'C25 H20 Br N O3 S'
_chemical_formula_weight 494.39
_space_group_crystal_system monoclinic
_space_group_IT_number 14
_space_group_name_Hall '-P 2ybc'
_space_group_name_H-M_alt 'P 1 21/c 1'
_symmetry_space_group_name_Hall '-P 2ybc'
_symmetry_space_group_name_H-M 'P 1 21/c 1'
_atom_sites_solution_hydrogens geom
_audit_block_doi 10.5517/ccdc.csd.cc1phxcg
_audit_creation_method SHELXL-2014/7
_audit_update_record
;
2017-07-26 deposited with the CCDC.
2017-11-14 downloaded from the CCDC.
;
_cell_angle_alpha 90
_cell_angle_beta 100.675(14)
_cell_angle_gamma 90
_cell_formula_units_Z 4
_cell_length_a 9.2360(13)
_cell_length_b 23.305(2)
_cell_length_c 10.0010(14)
_cell_measurement_reflns_used 4648
_cell_measurement_temperature 293(2)
_cell_measurement_theta_max 27.3561
_cell_measurement_theta_min 2.9562
_cell_volume 2115.4(5)
_computing_structure_refinement 'SHELXL-2014/7 (Sheldrick, 2014)'
_diffrn_ambient_temperature 293(2)
_diffrn_measured_fraction_theta_full 0.959
_diffrn_measured_fraction_theta_max 0.792
_diffrn_measurement_device_type 'Rigaku Saturn 724 CCD area-detector'
_diffrn_radiation_type MoK\a
_diffrn_radiation_wavelength 0.71073
_diffrn_reflns_av_R_equivalents 0.0887
_diffrn_reflns_av_unetI/netI 0.2090
_diffrn_reflns_Laue_measured_fraction_full 0.959
_diffrn_reflns_Laue_measured_fraction_max 0.792
_diffrn_reflns_limit_h_max 7
_diffrn_reflns_limit_h_min -13
_diffrn_reflns_limit_k_max 29
_diffrn_reflns_limit_k_min -30
_diffrn_reflns_limit_l_max 14
_diffrn_reflns_limit_l_min -14
_diffrn_reflns_number 11047
_diffrn_reflns_point_group_measured_fraction_full 0.959
_diffrn_reflns_point_group_measured_fraction_max 0.792
_diffrn_reflns_theta_full 25.242
_diffrn_reflns_theta_max 31.007
_diffrn_reflns_theta_min 2.244
_exptl_absorpt_coefficient_mu 2.070
_exptl_crystal_density_diffrn 1.552
_exptl_crystal_description block
_exptl_crystal_F_000 1008
_refine_diff_density_max 1.408
_refine_diff_density_min -0.774
_refine_diff_density_rms 0.237
_refine_ls_extinction_method none
_refine_ls_goodness_of_fit_ref 0.997
_refine_ls_hydrogen_treatment constr
_refine_ls_matrix_type full
_refine_ls_number_parameters 282
_refine_ls_number_reflns 5344
_refine_ls_number_restraints 0
_refine_ls_restrained_S_all 0.997
_refine_ls_R_factor_all 0.1850
_refine_ls_R_factor_gt 0.0760
_refine_ls_shift/su_max 0.001
_refine_ls_shift/su_mean 0.000
_refine_ls_structure_factor_coef Fsqd
_refine_ls_weighting_details 'w=1/[\s^2^(Fo^2^)+(0.0961P)^2^] where P=(Fo^2^+2Fc^2^)/3'
_refine_ls_weighting_scheme calc
_refine_ls_wR_factor_gt 0.1699
_refine_ls_wR_factor_ref 0.2229
_reflns_Friedel_coverage 0.000
_reflns_number_gt 2494
_reflns_number_total 5344
_reflns_threshold_expression 'I > 2\s(I)'
_cod_data_source_file c7cc08362a2.cif
_cod_data_source_block HONGGUI0
_cod_database_code 7120885
_shelx_shelxl_version_number 2014/7
_shelx_space_group_comment
;
The symmetry employed for this shelxl refinement is uniquely defined
by the following loop, which should always be used as a source of
symmetry information in preference to the above space-group names.
They are only intended as comments.
;

loop_
_space_group_symop_operation_xyz
'x, y, z'
'-x, y+1/2, -z+1/2'
'-x, -y, -z'
'x, -y-1/2, z-1/2'

loop_
_atom_site_label
_atom_site_type_symbol
_atom_site_fract_x
_atom_site_fract_y
_atom_site_fract_z
_atom_site_U_iso_or_equiv
_atom_site_adp_type
_atom_site_occupancy
_atom_site_site_symmetry_order
_atom_site_calc_flag
_atom_site_refinement_flags_posn
_atom_site_refinement_flags_adp
Br01 Br 0.76435(8) 0.52238(3) 0.13082(8) 0.0296(3) Uani 1 1 d . .
S002 S 0.6741(2) 0.24748(7) 0.73771(18) 0.0238(4) Uani 1 1 d . .
O003 O 0.7903(5) 0.3987(2) 0.7766(5) 0.0299(12) Uani 1 1 d . .
O004 O 0.7581(6) 0.2748(2) 0.6479(5) 0.0362(13) Uani 1 1 d . .
O005 O 0.5328(6) 0.2255(2) 0.6785(6) 0.0425(14) Uani 1 1 d . .
N006 N 0.5897(6) 0.4006(2) 0.6074(6) 0.0228(13) Uani 1 1 d . .
C007 C 0.6563(7) 0.4288(3) 0.5079(7) 0.0201(15) Uani 1 1 d . .
C008 C 0.4121(7) 0.4062(3) 0.4165(7) 0.0189(15) Uani 1 1 d . .
C009 C 0.5452(7) 0.4335(3) 0.3908(7) 0.0190(15) Uani 1 1 d . .
C00A C 0.7186(8) 0.4815(3) 0.2817(7) 0.0219(15) Uani 1 1 d . .
C00B C 0.4413(7) 0.3876(3) 0.5495(7) 0.0211(15) Uani 1 1 d . .
C00C C 0.6629(8) 0.3857(3) 0.7356(7) 0.0231(15) Uani 1 1 d . .
C00D C 0.7984(8) 0.4471(3) 0.5111(7) 0.0263(17) Uani 1 1 d . .
H00D H 0.8711 0.4419 0.5879 0.032 Uiso 1 1 calc R U
C00E C 0.2058(8) 0.4432(3) 0.2406(7) 0.0270(17) Uani 1 1 d . .
H00E H 0.2319 0.4805 0.2682 0.032 Uiso 1 1 calc R U
C00F C 0.3479(7) 0.3614(3) 0.6356(7) 0.0184(14) Uani 1 1 d . .
C00G C 0.1095(8) 0.3325(3) 0.6752(7) 0.0263(16) Uani 1 1 d . .
H00G H 0.0081 0.3301 0.6457 0.032 Uiso 1 1 calc R U
C00H C 0.3210(8) 0.3173(3) 0.8459(7) 0.0255(16) Uani 1 1 d . .
H00H H 0.3629 0.3033 0.9314 0.031 Uiso 1 1 calc R U
C00I C 0.1735(8) 0.3116(3) 0.8030(7) 0.0283(17) Uani 1 1 d . .
H00I H 0.1159 0.2940 0.8581 0.034 Uiso 1 1 calc R U
C00J C 0.4111(7) 0.3430(3) 0.7681(7) 0.0218(15) Uani 1 1 d . .
C00K C 0.1969(8) 0.3568(3) 0.5925(7) 0.0258(16) Uani 1 1 d . .
H00K H 0.1540 0.3702 0.5067 0.031 Uiso 1 1 calc R U
C00L C 0.5764(7) 0.4607(3) 0.2745(7) 0.0232(16) Uani 1 1 d . .
H00L H 0.5052 0.4646 0.1961 0.028 Uiso 1 1 calc R U
C00M C 0.8290(8) 0.4737(3) 0.3958(7) 0.0286(17) Uani 1 1 d . .
H00M H 0.9241 0.4865 0.3944 0.034 Uiso 1 1 calc R U
C00N C 0.2826(7) 0.3970(3) 0.3072(7) 0.0219(16) Uani 1 1 d . .
C00O C 0.2387(8) 0.3418(3) 0.2669(8) 0.0273(17) Uani 1 1 d . .
H00O H 0.2885 0.3104 0.3111 0.033 Uiso 1 1 calc R U
C00P C 0.5739(7) 0.3524(3) 0.8263(7) 0.0203(15) Uani 1 1 d . .
C00Q C 0.6564(7) 0.2957(3) 0.8693(6) 0.0213(15) Uani 1 1 d . .
H00A H 0.6057 0.2761 0.9328 0.026 Uiso 1 1 calc R U
H00B H 0.7545 0.3051 0.9179 0.026 Uiso 1 1 calc R U
C00R C 0.0909(8) 0.4338(4) 0.1339(8) 0.036(2) Uani 1 1 d . .
H00R H 0.0415 0.4649 0.0885 0.043 Uiso 1 1 calc R U
C00S C 0.1221(9) 0.3333(4) 0.1619(8) 0.038(2) Uani 1 1 d . .
H00S H 0.0922 0.2961 0.1364 0.045 Uiso 1 1 calc R U
C00T C 0.0485(8) 0.3795(4) 0.0936(8) 0.042(2) Uani 1 1 d . .
H00T H -0.0290 0.3736 0.0211 0.050 Uiso 1 1 calc R U
C00U C 0.7840(10) 0.1919(3) 0.8236(8) 0.041(2) Uani 1 1 d . .
H00C H 0.7856 0.1601 0.7629 0.062 Uiso 1 1 calc R U
H00F H 0.7435 0.1797 0.9007 0.062 Uiso 1 1 calc R U
H00J H 0.8826 0.2057 0.8539 0.062 Uiso 1 1 calc R U
C00V C 0.5865(8) 0.3888(3) 0.9568(7) 0.0308(18) Uani 1 1 d . .
H00N H 0.6886 0.3947 0.9954 0.046 Uiso 1 1 calc R U
H00P H 0.5392 0.3691 1.0212 0.046 Uiso 1 1 calc R U
H00Q H 0.5396 0.4253 0.9349 0.046 Uiso 1 1 calc R U

loop_
_atom_site_aniso_label
_atom_site_aniso_U_11
_atom_site_aniso_U_22
_atom_site_aniso_U_33
_atom_site_aniso_U_23
_atom_site_aniso_U_13
_atom_site_aniso_U_12
Br01 0.0363(4) 0.0249(4) 0.0312(4) 0.0061(4) 0.0157(3) 0.0002(3)
S002 0.0304(10) 0.0218(9) 0.0200(9) -0.0039(8) 0.0062(8) -0.0015(8)
O003 0.029(3) 0.034(3) 0.023(3) 0.004(2) -0.007(2) -0.006(2)
O004 0.051(3) 0.034(3) 0.028(3) -0.001(2) 0.017(3) -0.007(3)
O005 0.035(3) 0.049(3) 0.045(4) -0.024(3) 0.012(3) -0.008(3)
N006 0.025(3) 0.026(3) 0.018(3) 0.003(3) 0.003(3) -0.002(3)
C007 0.027(4) 0.017(3) 0.018(4) -0.002(3) 0.009(3) -0.004(3)
C008 0.020(3) 0.017(3) 0.019(4) 0.001(3) 0.002(3) 0.003(3)
C009 0.018(3) 0.016(3) 0.021(4) -0.002(3) 0.001(3) 0.002(3)
C00A 0.035(4) 0.020(4) 0.013(3) -0.003(3) 0.009(3) -0.005(3)
C00B 0.025(4) 0.017(4) 0.021(4) 0.000(3) 0.001(3) 0.003(3)
C00C 0.028(4) 0.020(4) 0.019(4) -0.004(3) 0.001(3) -0.007(3)
C00D 0.033(4) 0.025(4) 0.021(4) 0.000(3) 0.005(3) -0.003(3)
C00E 0.032(4) 0.029(4) 0.022(4) 0.002(3) 0.010(3) 0.005(3)
C00F 0.018(3) 0.019(4) 0.017(3) 0.003(3) 0.002(3) 0.001(3)
C00G 0.022(4) 0.027(4) 0.031(4) -0.002(3) 0.008(3) -0.002(3)
C00H 0.035(4) 0.022(4) 0.021(4) 0.006(3) 0.010(3) -0.003(3)
C00I 0.029(4) 0.031(4) 0.026(4) 0.003(4) 0.008(3) 0.000(3)
C00J 0.024(4) 0.014(3) 0.028(4) -0.005(3) 0.005(3) -0.001(3)
C00K 0.026(4) 0.033(4) 0.018(4) 0.003(3) 0.000(3) -0.004(3)
C00L 0.024(4) 0.022(4) 0.022(4) 0.003(3) 0.003(3) 0.005(3)
C00M 0.031(4) 0.029(4) 0.028(4) -0.003(4) 0.013(3) -0.016(3)
C00N 0.023(4) 0.026(4) 0.017(4) 0.007(3) 0.006(3) 0.002(3)
C00O 0.029(4) 0.021(4) 0.030(4) 0.005(3) 0.003(3) 0.002(3)
C00P 0.031(4) 0.012(3) 0.019(4) 0.003(3) 0.008(3) -0.001(3)
C00Q 0.027(4) 0.026(4) 0.011(3) 0.000(3) 0.001(3) 0.002(3)
C00R 0.025(4) 0.057(6) 0.026(4) 0.024(4) 0.003(3) 0.015(4)
C00S 0.035(5) 0.041(5) 0.036(5) -0.007(4) 0.005(4) -0.008(4)
C00T 0.025(4) 0.076(7) 0.022(4) -0.002(5) -0.003(3) -0.006(4)
C00U 0.061(6) 0.033(5) 0.033(5) 0.001(4) 0.015(4) 0.011(4)
C00V 0.042(5) 0.024(4) 0.027(4) -0.003(3) 0.005(4) 0.001(3)

loop_
_atom_type_symbol
_atom_type_description
_atom_type_scat_dispersion_real
_atom_type_scat_dispersion_imag
_atom_type_scat_source
C C 0.0033 0.0016 'International Tables Vol C Tables 4.2.6.8 and 6.1.1.4'
H H 0.0000 0.0000 'International Tables Vol C Tables 4.2.6.8 and 6.1.1.4'
N N 0.0061 0.0033 'International Tables Vol C Tables 4.2.6.8 and 6.1.1.4'
O O 0.0106 0.0060 'International Tables Vol C Tables 4.2.6.8 and 6.1.1.4'
Br Br -0.2901 2.4595 'International Tables Vol C Tables 4.2.6.8 and 6.1.1.4'
S S 0.1246 0.1234 'International Tables Vol C Tables 4.2.6.8 and 6.1.1.4'

loop_
_geom_angle_atom_site_label_1
_geom_angle_atom_site_label_2
_geom_angle_atom_site_label_3
_geom_angle
O005 S002 O004 117.3(3)
O005 S002 C00Q 109.6(3)
O004 S002 C00Q 108.6(3)
O005 S002 C00U 109.7(4)
O004 S002 C00U 107.5(4)
C00Q S002 C00U 103.2(3)
C00C N006 C00B 126.6(6)
C00C N006 C007 124.4(6)
C00B N006 C007 108.9(5)
C00D C007 C009 122.6(6)
C00D C007 N006 131.4(6)
C009 C007 N006 105.9(5)
C00B C008 C009 106.8(6)
C00B C008 C00N 131.0(6)
C009 C008 C00N 121.9(6)
C00L C009 C007 119.7(6)
C00L C009 C008 131.1(6)
C007 C009 C008 109.2(6)
C00L C00A C00M 122.6(6)
C00L C00A Br01 118.8(5)
C00M C00A Br01 118.6(5)
C008 C00B N006 109.2(6)
C008 C00B C00F 132.0(6)
N006 C00B C00F 118.7(6)
O003 C00C N006 122.1(6)
O003 C00C C00P 121.1(6)
N006 C00C C00P 116.8(6)
C007 C00D C00M 117.5(6)
C007 C00D H00D 121.3
C00M C00D H00D 121.3
C00R C00E C00N 120.0(7)
C00R C00E H00E 120.0
C00N C00E H00E 120.0
C00K C00F C00J 119.0(6)
C00K C00F C00B 121.3(6)
C00J C00F C00B 119.6(6)
C00K C00G C00I 119.8(7)
C00K C00G H00G 120.1
C00I C00G H00G 120.1
C00I C00H C00J 122.7(7)
C00I C00H H00H 118.6
C00J C00H H00H 118.6
C00H C00I C00G 119.1(7)
C00H C00I H00I 120.4
C00G C00I H00I 120.4
C00H C00J C00F 118.3(6)
C00H C00J C00P 120.3(6)
C00F C00J C00P 121.4(6)
C00G C00K C00F 120.9(7)
C00G C00K H00K 119.6
C00F C00K H00K 119.6
C00A C00L C009 116.9(6)
C00A C00L H00L 121.5
C009 C00L H00L 121.5
C00D C00M C00A 120.5(6)
C00D C00M H00M 119.7
C00A C00M H00M 119.7
C00O C00N C00E 118.9(7)
C00O C00N C008 120.1(6)
C00E C00N C008 120.9(6)
C00S C00O C00N 120.1(7)
C00S C00O H00O 119.9
C00N C00O H00O 119.9
C00J C00P C00C 116.4(6)
C00J C00P C00V 108.4(5)
C00C C00P C00V 104.8(5)
C00J C00P C00Q 112.5(5)
C00C C00P C00Q 107.8(5)
C00V C00P C00Q 106.1(5)
C00P C00Q S002 116.5(5)
C00P C00Q H00A 108.2
S002 C00Q H00A 108.2
C00P C00Q H00B 108.2
S002 C00Q H00B 108.2
H00A C00Q H00B 107.3
C00T C00R C00E 121.1(7)
C00T C00R H00R 119.5
C00E C00R H00R 119.5
C00O C00S C00T 120.6(8)
C00O C00S H00S 119.7
C00T C00S H00S 119.7
C00R C00T C00S 119.2(7)
C00R C00T H00T 120.4
C00S C00T H00T 120.4
S002 C00U H00C 109.5
S002 C00U H00F 109.5
H00C C00U H00F 109.5
S002 C00U H00J 109.5
H00C C00U H00J 109.5
H00F C00U H00J 109.5
C00P C00V H00N 109.5
C00P C00V H00P 109.5
H00N C00V H00P 109.5
C00P C00V H00Q 109.5
H00N C00V H00Q 109.5
H00P C00V H00Q 109.5

loop_
_geom_bond_atom_site_label_1
_geom_bond_atom_site_label_2
_geom_bond_distance
Br01 C00A 1.898(6)
S002 O005 1.425(5)
S002 O004 1.439(5)
S002 C00Q 1.761(6)
S002 C00U 1.767(8)
O003 C00C 1.210(8)
N006 C00C 1.379(9)
N006 C00B 1.418(8)
N006 C007 1.423(8)
C007 C00D 1.375(9)
C007 C009 1.411(9)
C008 C00B 1.377(9)
C008 C009 1.450(9)
C008 C00N 1.478(9)
C009 C00L 1.400(9)
C00A C00L 1.389(9)
C00A C00M 1.394(10)
C00B C00F 1.460(9)
C00C C00P 1.541(9)
C00D C00M 1.384(9)
C00D H00D 0.9300
C00E C00R 1.376(10)
C00E C00N 1.390(9)
C00E H00E 0.9300
C00F C00K 1.385(9)
C00F C00J 1.412(9)
C00G C00K 1.380(9)
C00G C00I 1.392(10)
C00G H00G 0.9300
C00H C00I 1.357(10)
C00H C00J 1.377(9)
C00H H00H 0.9300
C00I H00I 0.9300
C00J C00P 1.524(9)
C00K H00K 0.9300
C00L H00L 0.9300
C00M H00M 0.9300
C00N C00O 1.388(10)
C00O C00S 1.372(10)
C00O H00O 0.9300
C00P C00V 1.543(9)
C00P C00Q 1.547(9)
C00Q H00A 0.9700
C00Q H00B 0.9700
C00R C00T 1.362(12)
C00R H00R 0.9300
C00S C00T 1.385(11)
C00S H00S 0.9300
C00T H00T 0.9300
C00U H00C 0.9600
C00U H00F 0.9600
C00U H00J 0.9600
C00V H00N 0.9600
C00V H00P 0.9600
C00V H00Q 0.9600
